data_7160856
loop_
_publ_author_name
'Hotynchan, Andrii'
'Polishchuk, Vladyslav'
'Shishkina, Svitlana V.'
'Kulinich, Andrii Volodymyrovych'
'Kovtun, Yuriy P.'

_publ_section_title
;
 1,7-Dithienyl BODIPYs: Do Thienyls Outperform Phenyls?
;
_journal_name_full 'Organic &amp; Biomolecular Chemistry'
_journal_paper_doi 10.1039/D5OB01656H
_journal_year 2025
_chemical_formula_moiety 'C29 H27 B F2 N2 O4'
_chemical_formula_sum 'C29 H27 B F2 N2 O4'
_chemical_formula_weight 516.33
_space_group_crystal_system monoclinic
_space_group_IT_number 14
_space_group_name_Hall '-P 2yn'
_space_group_name_H-M_alt 'P 1 21/n 1'
_atom_sites_solution_hydrogens geom
_atom_sites_solution_primary dual
_audit_creation_date 2024-11-06
_audit_creation_method
;
Olex2 1.5
(compiled 2024.02.16 svn.r378c4104 for OlexSys, GUI svn.r6928)
;
_audit_update_record
;
2025-09-15 deposited with the CCDC.	2025-11-19 downloaded from the CCDC.
;
_cell_angle_alpha 90
_cell_angle_beta 100.595(4)
_cell_angle_gamma 90
_cell_formula_units_Z 4
_cell_length_a 11.3899(7)
_cell_length_b 7.8490(5)
_cell_length_c 28.9675(17)
_cell_measurement_reflns_used 4150
_cell_measurement_temperature 173(2)
_cell_measurement_theta_max 23.02
_cell_measurement_theta_min 2.69
_cell_volume 2545.5(3)
_computing_molecular_graphics 'Olex2 1.5 (Dolomanov et al., 2009)'
_computing_publication_material 'Olex2 1.5 (Dolomanov et al., 2009)'
_computing_structure_refinement 'SHELXL 2016/6 (Sheldrick, 2015)'
_computing_structure_solution 'SHELXT 2014/5 (Sheldrick, 2014)'
_diffrn_ambient_temperature 173(2)
_diffrn_measured_fraction_theta_full 1.000
_diffrn_measured_fraction_theta_max 1.000
_diffrn_measurement_device_type 'Bruker APEX-II CCD'
_diffrn_measurement_method '\f and \w scans'
_diffrn_radiation_type MoK\a
_diffrn_radiation_wavelength 0.71073
_diffrn_reflns_av_R_equivalents 0.0690
_diffrn_reflns_av_unetI/netI 0.0433
_diffrn_reflns_Laue_measured_fraction_full 1.000
_diffrn_reflns_Laue_measured_fraction_max 1.000
_diffrn_reflns_limit_h_max 13
_diffrn_reflns_limit_h_min -13
_diffrn_reflns_limit_k_max 9
_diffrn_reflns_limit_k_min -9
_diffrn_reflns_limit_l_max 34
_diffrn_reflns_limit_l_min -34
_diffrn_reflns_number 34675
_diffrn_reflns_point_group_measured_fraction_full 1.000
_diffrn_reflns_point_group_measured_fraction_max 1.000
_diffrn_reflns_theta_full 24.990
_diffrn_reflns_theta_max 24.990
_diffrn_reflns_theta_min 2.073
_diffrn_source_current 30.0
_diffrn_source_power 1.2
_diffrn_source_voltage 40.0
_diffrn_standards_number 0
_exptl_absorpt_coefficient_mu 0.099
_exptl_absorpt_correction_type none
_exptl_crystal_colour red
_exptl_crystal_colour_primary red
_exptl_crystal_density_diffrn 1.347
_exptl_crystal_description block
_exptl_crystal_F_000 1080
_exptl_crystal_size_max 0.18
_exptl_crystal_size_mid 0.12
_exptl_crystal_size_min 0.08
_refine_diff_density_max 0.272
_refine_diff_density_min -0.230
_refine_diff_density_rms 0.045
_refine_ls_extinction_method none
_refine_ls_goodness_of_fit_ref 1.030
_refine_ls_hydrogen_treatment constr
_refine_ls_matrix_type full
_refine_ls_number_parameters 347
_refine_ls_number_reflns 4488
_refine_ls_number_restraints 0
_refine_ls_restrained_S_all 1.030
_refine_ls_R_factor_all 0.0891
_refine_ls_R_factor_gt 0.0559
_refine_ls_shift/su_max 0.001
_refine_ls_shift/su_mean 0.000
_refine_ls_structure_factor_coef Fsqd
_refine_ls_weighting_details 'w=1/[\s^2^(Fo^2^)+(0.0615P)^2^+1.4120P] where P=(Fo^2^+2Fc^2^)/3'
_refine_ls_weighting_scheme calc
_refine_ls_wR_factor_gt 0.1274
_refine_ls_wR_factor_ref 0.1454
_reflns_Friedel_coverage 0.000
_reflns_number_gt 3070
_reflns_number_total 4488
_reflns_threshold_expression 'I > 2\s(I)'
_cod_data_source_file d5ob01656h2.cif
_cod_data_source_block 14a
_cod_database_code 7160856
_shelx_shelxl_version_number 2016/6
_shelx_space_group_comment
;
The symmetry employed for this shelxl refinement is uniquely defined
by the following loop, which should always be used as a source of
symmetry information in preference to the above space-group names.
They are only intended as comments.
;
_shelx_estimated_absorpt_t_max 0.992
_shelx_estimated_absorpt_t_min 0.982
_olex2_refinement_description
;
1. Fixed Uiso
 At 1.2 times of:
  All C(H) groups, All C(H,H) groups
 At 1.5 times of:
  All C(H,H,H) groups
2.a Secondary CH2 refined with riding coordinates:
 C13(H13A,H13B), C28(H28A,H28B)
2.b Aromatic/amide H refined with riding coordinates:
 C5(H5), C16(H16), C17(H17), C18(H18), C19(H19), C20(H20), C22(H22), C23(H23),
 C24(H24), C25(H25), C26(H26)
2.c Idealised Me refined as rotating group:
 C10(H10A,H10B,H10C), C11(H11A,H11B,H11C), C14(H14A,H14B,H14C), C29(H29A,H29B,
 H29C)
;
_olex2_submission_special_instructions 'No special instructions were received'

loop_
_space_group_symop_operation_xyz
'x, y, z'
'-x+1/2, y+1/2, -z+1/2'
'-x, -y, -z'
'x-1/2, -y-1/2, z-1/2'

loop_
_atom_site_label
_atom_site_type_symbol
_atom_site_fract_x
_atom_site_fract_y
_atom_site_fract_z
_atom_site_U_iso_or_equiv
_atom_site_adp_type
_atom_site_occupancy
_atom_site_site_symmetry_order
_atom_site_calc_flag
_atom_site_refinement_flags_posn
_atom_site_refinement_flags_adp
_atom_site_refinement_flags_occupancy
_atom_site_disorder_assembly
_atom_site_disorder_group
F1 F 0.89201(12) 0.18118(18) 0.76295(5) 0.0416(4) Uani 1 1 d . . . . .
F2 F 0.89145(12) 0.46815(18) 0.76520(5) 0.0422(4) Uani 1 1 d . . . . .
O1 O 0.8168(2) 0.3100(4) 0.56716(7) 0.0766(8) Uani 1 1 d . . . . .
O2 O 0.62706(18) 0.3943(3) 0.54731(6) 0.0519(5) Uani 1 1 d . . . . .
O3 O 0.7142(2) 0.3356(4) 0.93548(7) 0.0898(9) Uani 1 1 d . . . . .
O4 O 0.53614(19) 0.2175(3) 0.90994(6) 0.0646(7) Uani 1 1 d . . . . .
N2 N 0.72859(17) 0.3205(2) 0.78954(7) 0.0321(5) Uani 1 1 d . . . . .
N3 N 0.74936(17) 0.3288(2) 0.70500(7) 0.0312(5) Uani 1 1 d . . . . .
C1 C 0.7950(2) 0.3298(3) 0.66561(9) 0.0360(6) Uani 1 1 d . . . . .
C2 C 0.6997(2) 0.3352(3) 0.62621(9) 0.0357(6) Uani 1 1 d . . . . .
C3 C 0.5925(2) 0.3367(3) 0.64347(8) 0.0323(6) Uani 1 1 d . . . . .
C4 C 0.6255(2) 0.3314(3) 0.69298(8) 0.0290(5) Uani 1 1 d . . . . .
C5 C 0.5558(2) 0.3231(3) 0.72741(8) 0.0290(5) Uani 1 1 d . . . . .
H5 H 0.471375 0.322580 0.718158 0.035 Uiso 1 1 calc R U . . .
C6 C 0.6047(2) 0.3157(3) 0.77477(8) 0.0287(5) Uani 1 1 d . . . . .
C7 C 0.5497(2) 0.3071(3) 0.81440(8) 0.0317(6) Uani 1 1 d . . . . .
C8 C 0.6430(2) 0.3094(3) 0.85356(9) 0.0375(6) Uani 1 1 d . . . . .
C9 C 0.7518(2) 0.3185(3) 0.83664(9) 0.0373(6) Uani 1 1 d . . . . .
C10 C 0.9262(2) 0.3287(4) 0.66619(11) 0.0483(7) Uani 1 1 d . . . . .
H10A H 0.969205 0.330857 0.698757 0.072 Uiso 1 1 calc R U . . .
H10B H 0.947947 0.429188 0.649526 0.072 Uiso 1 1 calc R U . . .
H10C H 0.947625 0.225344 0.650665 0.072 Uiso 1 1 calc R U . . .
C11 C 0.8755(2) 0.3201(4) 0.86435(10) 0.0492(8) Uani 1 1 d . . . . .
H11A H 0.932849 0.318816 0.842931 0.074 Uiso 1 1 calc R U . . .
H11B H 0.887806 0.219386 0.884654 0.074 Uiso 1 1 calc R U . . .
H11C H 0.887424 0.423248 0.883728 0.074 Uiso 1 1 calc R U . . .
C12 C 0.7218(3) 0.3426(4) 0.57783(10) 0.0442(7) Uani 1 1 d . . . . .
C13 C 0.6384(3) 0.3919(5) 0.49777(10) 0.0619(9) Uani 1 1 d . . . . .
H13A H 0.722478 0.413553 0.495047 0.074 Uiso 1 1 calc R U . . .
H13B H 0.588365 0.483142 0.480610 0.074 Uiso 1 1 calc R U . . .
C14 C 0.5999(3) 0.2240(6) 0.47674(12) 0.0827(12) Uani 1 1 d . . . . .
H14A H 0.612255 0.220940 0.444153 0.124 Uiso 1 1 calc R U . . .
H14B H 0.515022 0.206647 0.477433 0.124 Uiso 1 1 calc R U . . .
H14C H 0.646946 0.133588 0.494746 0.124 Uiso 1 1 calc R U . . .
C15 C 0.4666(2) 0.3356(3) 0.61930(8) 0.0331(6) Uani 1 1 d . . . . .
C16 C 0.4243(2) 0.2201(3) 0.58357(9) 0.0389(7) Uani 1 1 d . . . . .
H16 H 0.478550 0.145491 0.572415 0.047 Uiso 1 1 calc R U . . .
C17 C 0.3041(3) 0.2131(4) 0.56425(9) 0.0465(7) Uani 1 1 d . . . . .
H17 H 0.276552 0.135023 0.539579 0.056 Uiso 1 1 calc R U . . .
C18 C 0.2241(3) 0.3181(4) 0.58041(10) 0.0509(8) Uani 1 1 d . . . . .
H18 H 0.141298 0.309778 0.567663 0.061 Uiso 1 1 calc R U . . .
C19 C 0.2640(2) 0.4358(4) 0.61514(9) 0.0476(7) Uani 1 1 d . . . . .
H19 H 0.208981 0.510108 0.625900 0.057 Uiso 1 1 calc R U . . .
C20 C 0.3845(2) 0.4451(4) 0.63426(9) 0.0398(7) Uani 1 1 d . . . . .
H20 H 0.411691 0.527268 0.657902 0.048 Uiso 1 1 calc R U . . .
C21 C 0.4195(2) 0.3080(3) 0.81174(8) 0.0314(6) Uani 1 1 d . . . . .
C22 C 0.3468(2) 0.1981(3) 0.78098(9) 0.0388(6) Uani 1 1 d . . . . .
H22 H 0.382084 0.116135 0.763599 0.047 Uiso 1 1 calc R U . . .
C23 C 0.2243(2) 0.2080(4) 0.77574(9) 0.0463(7) Uani 1 1 d . . . . .
H23 H 0.175698 0.132630 0.754745 0.056 Uiso 1 1 calc R U . . .
C24 C 0.1718(2) 0.3257(4) 0.80058(10) 0.0488(8) Uani 1 1 d . . . . .
H24 H 0.087224 0.332736 0.796430 0.059 Uiso 1 1 calc R U . . .
C25 C 0.2422(2) 0.4337(4) 0.83158(9) 0.0461(7) Uani 1 1 d . . . . .
H25 H 0.206158 0.514470 0.849024 0.055 Uiso 1 1 calc R U . . .
C26 C 0.3651(2) 0.4246(4) 0.83728(9) 0.0377(6) Uani 1 1 d . . . . .
H26 H 0.413060 0.498672 0.858881 0.045 Uiso 1 1 calc R U . . .
C27 C 0.6371(3) 0.2923(4) 0.90381(10) 0.0494(8) Uani 1 1 d . . . . .
C28 C 0.5161(4) 0.1999(6) 0.95795(11) 0.0855(13) Uani 1 1 d . . . . .
H28A H 0.494311 0.080536 0.963532 0.103 Uiso 1 1 calc R U . . .
H28B H 0.590698 0.227218 0.980163 0.103 Uiso 1 1 calc R U . . .
C29 C 0.4248(4) 0.3089(7) 0.96605(14) 0.1158(18) Uani 1 1 d . . . . .
H29A H 0.351982 0.285354 0.943102 0.174 Uiso 1 1 calc R U . . .
H29B H 0.449025 0.427446 0.962887 0.174 Uiso 1 1 calc R U . . .
H29C H 0.409273 0.290099 0.997842 0.174 Uiso 1 1 calc R U . . .
B1 B 0.8203(3) 0.3249(4) 0.75634(10) 0.0328(7) Uani 1 1 d . . . . .

loop_
_atom_site_aniso_label
_atom_site_aniso_U_11
_atom_site_aniso_U_22
_atom_site_aniso_U_33
_atom_site_aniso_U_23
_atom_site_aniso_U_13
_atom_site_aniso_U_12
F1 0.0381(8) 0.0353(9) 0.0518(10) 0.0038(7) 0.0091(7) 0.0073(7)
F2 0.0401(9) 0.0343(9) 0.0505(9) -0.0002(7) 0.0038(7) -0.0069(7)
O1 0.0520(14) 0.138(2) 0.0449(13) -0.0087(14) 0.0228(11) 0.0092(14)
O2 0.0615(13) 0.0644(13) 0.0351(11) 0.0136(10) 0.0226(10) 0.0157(11)
O3 0.0820(18) 0.150(3) 0.0318(12) -0.0089(14) -0.0045(12) -0.0275(17)
O4 0.0551(14) 0.113(2) 0.0256(10) 0.0126(11) 0.0083(9) 0.0006(13)
N2 0.0310(11) 0.0323(12) 0.0312(12) -0.0031(9) 0.0009(9) 0.0012(9)
N3 0.0316(12) 0.0294(11) 0.0338(12) -0.0014(9) 0.0093(9) 0.0002(9)
C1 0.0382(15) 0.0298(14) 0.0432(16) -0.0016(12) 0.0158(12) 0.0008(12)
C2 0.0426(16) 0.0341(15) 0.0337(14) -0.0038(12) 0.0158(12) 0.0006(12)
C3 0.0406(15) 0.0280(14) 0.0297(13) -0.0018(11) 0.0101(11) 0.0009(11)
C4 0.0310(13) 0.0252(13) 0.0313(13) -0.0010(11) 0.0073(10) 0.0010(10)
C5 0.0268(13) 0.0280(13) 0.0315(13) -0.0001(11) 0.0034(10) -0.0007(10)
C6 0.0276(13) 0.0281(14) 0.0303(13) -0.0021(11) 0.0046(10) 0.0024(10)
C7 0.0362(14) 0.0330(14) 0.0258(13) -0.0013(11) 0.0055(10) 0.0020(11)
C8 0.0397(15) 0.0435(16) 0.0272(13) -0.0028(12) 0.0005(11) 0.0042(12)
C9 0.0366(15) 0.0374(15) 0.0349(15) -0.0044(12) -0.0013(12) 0.0030(12)
C10 0.0396(16) 0.0514(18) 0.0577(19) -0.0013(15) 0.0192(14) 0.0031(14)
C11 0.0423(17) 0.061(2) 0.0398(16) -0.0049(15) -0.0059(13) 0.0001(14)
C12 0.0457(17) 0.0513(18) 0.0395(16) -0.0035(14) 0.0179(14) 0.0005(14)
C13 0.071(2) 0.086(3) 0.0342(16) 0.0176(17) 0.0232(15) 0.0211(19)
C14 0.084(3) 0.123(4) 0.041(2) -0.016(2) 0.0138(18) -0.011(2)
C15 0.0400(15) 0.0368(15) 0.0235(13) 0.0039(11) 0.0088(11) -0.0020(12)
C16 0.0474(17) 0.0413(17) 0.0282(14) 0.0011(12) 0.0076(12) -0.0001(12)
C17 0.0547(19) 0.0525(19) 0.0280(14) -0.0003(13) -0.0038(13) -0.0070(15)
C18 0.0418(17) 0.070(2) 0.0371(16) 0.0081(16) -0.0023(13) -0.0047(15)
C19 0.0423(17) 0.066(2) 0.0346(15) 0.0058(14) 0.0063(13) 0.0112(15)
C20 0.0450(16) 0.0458(17) 0.0291(14) 0.0011(12) 0.0082(12) 0.0026(13)
C21 0.0344(14) 0.0372(15) 0.0229(12) 0.0056(11) 0.0062(10) 0.0018(12)
C22 0.0423(16) 0.0467(17) 0.0287(14) 0.0025(12) 0.0096(12) -0.0027(13)
C23 0.0432(17) 0.063(2) 0.0317(15) 0.0050(14) 0.0049(13) -0.0135(14)
C24 0.0311(15) 0.074(2) 0.0412(16) 0.0160(16) 0.0069(13) 0.0001(15)
C25 0.0440(17) 0.059(2) 0.0384(16) 0.0057(14) 0.0161(13) 0.0076(14)
C26 0.0369(15) 0.0484(17) 0.0288(13) -0.0012(12) 0.0084(11) -0.0010(12)
C27 0.0511(19) 0.066(2) 0.0285(15) -0.0021(14) 0.0009(14) 0.0066(16)
C28 0.089(3) 0.141(4) 0.0284(17) 0.023(2) 0.0151(18) 0.007(3)
C29 0.119(4) 0.185(5) 0.057(3) 0.009(3) 0.053(3) 0.009(4)
B1 0.0305(15) 0.0288(16) 0.0394(17) -0.0002(13) 0.0069(12) -0.0002(13)

loop_
_atom_type_symbol
_atom_type_description
_atom_type_scat_dispersion_real
_atom_type_scat_dispersion_imag
_atom_type_scat_source
C C 0.0033 0.0016 'International Tables Vol C Tables 4.2.6.8 and 6.1.1.4'
H H 0.0000 0.0000 'International Tables Vol C Tables 4.2.6.8 and 6.1.1.4'
B B 0.0013 0.0007 'International Tables Vol C Tables 4.2.6.8 and 6.1.1.4'
F F 0.0171 0.0103 'International Tables Vol C Tables 4.2.6.8 and 6.1.1.4'
N N 0.0061 0.0033 'International Tables Vol C Tables 4.2.6.8 and 6.1.1.4'
O O 0.0106 0.0060 'International Tables Vol C Tables 4.2.6.8 and 6.1.1.4'

loop_
_geom_angle_atom_site_label_1
_geom_angle_atom_site_label_2
_geom_angle_atom_site_label_3
_geom_angle
_geom_angle_site_symmetry_1
_geom_angle_site_symmetry_3
_geom_angle_publ_flag
C12 O2 C13 116.2(2) . . ?
C27 O4 C28 117.4(3) . . ?
C6 N2 B1 124.8(2) . . ?
C9 N2 C6 108.1(2) . . ?
C9 N2 B1 127.2(2) . . ?
C1 N3 C4 108.8(2) . . ?
C1 N3 B1 126.8(2) . . ?
C4 N3 B1 124.4(2) . . ?
N3 C1 C2 108.9(2) . . ?
N3 C1 C10 122.4(2) . . ?
C2 C1 C10 128.6(2) . . ?
C1 C2 C12 121.7(2) . . ?
C3 C2 C1 107.5(2) . . ?
C3 C2 C12 130.8(2) . . ?
C2 C3 C4 105.9(2) . . ?
C2 C3 C15 131.7(2) . . ?
C4 C3 C15 122.3(2) . . ?
N3 C4 C3 108.8(2) . . ?
C5 C4 N3 120.5(2) . . ?
C5 C4 C3 130.6(2) . . ?
C4 C5 H5 118.8 . . ?
C6 C5 C4 122.4(2) . . ?
C6 C5 H5 118.8 . . ?
N2 C6 C7 109.1(2) . . ?
C5 C6 N2 120.1(2) . . ?
C5 C6 C7 130.7(2) . . ?
C6 C7 C21 123.6(2) . . ?
C8 C7 C6 105.9(2) . . ?
C8 C7 C21 130.4(2) . . ?
C7 C8 C9 107.5(2) . . ?
C7 C8 C27 129.1(3) . . ?
C9 C8 C27 123.2(2) . . ?
N2 C9 C8 109.4(2) . . ?
N2 C9 C11 122.6(2) . . ?
C8 C9 C11 128.0(2) . . ?
C1 C10 H10A 109.5 . . ?
C1 C10 H10B 109.5 . . ?
C1 C10 H10C 109.5 . . ?
H10A C10 H10B 109.5 . . ?
H10A C10 H10C 109.5 . . ?
H10B C10 H10C 109.5 . . ?
C9 C11 H11A 109.5 . . ?
C9 C11 H11B 109.5 . . ?
C9 C11 H11C 109.5 . . ?
H11A C11 H11B 109.5 . . ?
H11A C11 H11C 109.5 . . ?
H11B C11 H11C 109.5 . . ?
O1 C12 O2 123.5(3) . . ?
O1 C12 C2 123.7(3) . . ?
O2 C12 C2 112.7(2) . . ?
O2 C13 H13A 109.7 . . ?
O2 C13 H13B 109.7 . . ?
O2 C13 C14 109.9(3) . . ?
H13A C13 H13B 108.2 . . ?
C14 C13 H13A 109.7 . . ?
C14 C13 H13B 109.7 . . ?
C13 C14 H14A 109.5 . . ?
C13 C14 H14B 109.5 . . ?
C13 C14 H14C 109.5 . . ?
H14A C14 H14B 109.5 . . ?
H14A C14 H14C 109.5 . . ?
H14B C14 H14C 109.5 . . ?
C16 C15 C3 121.9(2) . . ?
C16 C15 C20 118.1(2) . . ?
C20 C15 C3 119.8(2) . . ?
C15 C16 H16 119.7 . . ?
C17 C16 C15 120.5(3) . . ?
C17 C16 H16 119.7 . . ?
C16 C17 H17 119.7 . . ?
C18 C17 C16 120.6(3) . . ?
C18 C17 H17 119.7 . . ?
C17 C18 H18 120.0 . . ?
C17 C18 C19 120.0(3) . . ?
C19 C18 H18 120.0 . . ?
C18 C19 H19 120.1 . . ?
C18 C19 C20 119.8(3) . . ?
C20 C19 H19 120.1 . . ?
C15 C20 H20 119.5 . . ?
C19 C20 C15 120.9(3) . . ?
C19 C20 H20 119.5 . . ?
C22 C21 C7 120.2(2) . . ?
C26 C21 C7 121.2(2) . . ?
C26 C21 C22 118.4(2) . . ?
C21 C22 H22 119.9 . . ?
C23 C22 C21 120.3(3) . . ?
C23 C22 H22 119.9 . . ?
C22 C23 H23 119.7 . . ?
C24 C23 C22 120.7(3) . . ?
C24 C23 H23 119.7 . . ?
C23 C24 H24 120.1 . . ?
C23 C24 C25 119.8(3) . . ?
C25 C24 H24 120.1 . . ?
C24 C25 H25 120.0 . . ?
C24 C25 C26 120.1(3) . . ?
C26 C25 H25 120.0 . . ?
C21 C26 H26 119.6 . . ?
C25 C26 C21 120.7(3) . . ?
C25 C26 H26 119.6 . . ?
O3 C27 O4 123.5(3) . . ?
O3 C27 C8 124.8(3) . . ?
O4 C27 C8 111.6(2) . . ?
O4 C28 H28A 109.5 . . ?
O4 C28 H28B 109.5 . . ?
H28A C28 H28B 108.1 . . ?
C29 C28 O4 110.7(3) . . ?
C29 C28 H28A 109.5 . . ?
C29 C28 H28B 109.5 . . ?
C28 C29 H29A 109.5 . . ?
C28 C29 H29B 109.5 . . ?
C28 C29 H29C 109.5 . . ?
H29A C29 H29B 109.5 . . ?
H29A C29 H29C 109.5 . . ?
H29B C29 H29C 109.5 . . ?
F1 B1 N2 110.2(2) . . ?
F1 B1 N3 109.7(2) . . ?
F2 B1 F1 109.1(2) . . ?
F2 B1 N2 110.1(2) . . ?
F2 B1 N3 110.2(2) . . ?
N2 B1 N3 107.7(2) . . ?

loop_
_geom_bond_atom_site_label_1
_geom_bond_atom_site_label_2
_geom_bond_distance
_geom_bond_site_symmetry_2
_geom_bond_publ_flag
F1 B1 1.385(3) . ?
F2 B1 1.382(3) . ?
O1 C12 1.206(3) . ?
O2 C12 1.326(3) . ?
O2 C13 1.465(3) . ?
O3 C27 1.197(3) . ?
O4 C27 1.332(4) . ?
O4 C28 1.457(4) . ?
N2 C6 1.397(3) . ?
N2 C9 1.341(3) . ?
N2 B1 1.545(3) . ?
N3 C1 1.338(3) . ?
N3 C4 1.390(3) . ?
N3 B1 1.557(4) . ?
C1 C2 1.424(4) . ?
C1 C10 1.491(4) . ?
C2 C3 1.402(3) . ?
C2 C12 1.470(4) . ?
C3 C4 1.415(3) . ?
C3 C15 1.476(3) . ?
C4 C5 1.386(3) . ?
C5 H5 0.9500 . ?
C5 C6 1.384(3) . ?
C6 C7 1.407(3) . ?
C7 C8 1.405(3) . ?
C7 C21 1.471(3) . ?
C8 C9 1.416(4) . ?
C8 C27 1.475(4) . ?
C9 C11 1.488(3) . ?
C10 H10A 0.9800 . ?
C10 H10B 0.9800 . ?
C10 H10C 0.9800 . ?
C11 H11A 0.9800 . ?
C11 H11B 0.9800 . ?
C11 H11C 0.9800 . ?
C13 H13A 0.9900 . ?
C13 H13B 0.9900 . ?
C13 C14 1.484(5) . ?
C14 H14A 0.9800 . ?
C14 H14B 0.9800 . ?
C14 H14C 0.9800 . ?
C15 C16 1.393(4) . ?
C15 C20 1.397(3) . ?
C16 H16 0.9500 . ?
C16 C17 1.382(4) . ?
C17 H17 0.9500 . ?
C17 C18 1.373(4) . ?
C18 H18 0.9500 . ?
C18 C19 1.380(4) . ?
C19 H19 0.9500 . ?
C19 C20 1.384(4) . ?
C20 H20 0.9500 . ?
C21 C22 1.397(3) . ?
C21 C26 1.391(3) . ?
C22 H22 0.9500 . ?
C22 C23 1.378(4) . ?
C23 H23 0.9500 . ?
C23 C24 1.374(4) . ?
C24 H24 0.9500 . ?
C24 C25 1.380(4) . ?
C25 H25 0.9500 . ?
C25 C26 1.380(4) . ?
C26 H26 0.9500 . ?
C28 H28A 0.9900 . ?
C28 H28B 0.9900 . ?
C28 C29 1.400(6) . ?
C29 H29A 0.9800 . ?
C29 H29B 0.9800 . ?
C29 H29C 0.9800 . ?

loop_
_geom_torsion_atom_site_label_1
_geom_torsion_atom_site_label_2
_geom_torsion_atom_site_label_3
_geom_torsion_atom_site_label_4
_geom_torsion
_geom_torsion_site_symmetry_1
_geom_torsion_site_symmetry_2
_geom_torsion_site_symmetry_3
_geom_torsion_site_symmetry_4
_geom_torsion_publ_flag
N2 C6 C7 C8 0.8(3) . . . . ?
N2 C6 C7 C21 177.2(2) . . . . ?
N3 C1 C2 C3 -0.3(3) . . . . ?
N3 C1 C2 C12 178.2(2) . . . . ?
N3 C4 C5 C6 1.4(4) . . . . ?
C1 N3 C4 C3 -0.8(3) . . . . ?
C1 N3 C4 C5 177.0(2) . . . . ?
C1 N3 B1 F1 -58.7(3) . . . . ?
C1 N3 B1 F2 61.4(3) . . . . ?
C1 N3 B1 N2 -178.6(2) . . . . ?
C1 C2 C3 C4 -0.2(3) . . . . ?
C1 C2 C3 C15 -177.5(2) . . . . ?
C1 C2 C12 O1 15.7(4) . . . . ?
C1 C2 C12 O2 -162.2(2) . . . . ?
C2 C3 C4 N3 0.6(3) . . . . ?
C2 C3 C4 C5 -176.9(2) . . . . ?
C2 C3 C15 C16 48.8(4) . . . . ?
C2 C3 C15 C20 -135.5(3) . . . . ?
C3 C2 C12 O1 -166.2(3) . . . . ?
C3 C2 C12 O2 15.8(4) . . . . ?
C3 C4 C5 C6 178.7(2) . . . . ?
C3 C15 C16 C17 174.7(2) . . . . ?
C3 C15 C20 C19 -174.0(2) . . . . ?
C4 N3 C1 C2 0.7(3) . . . . ?
C4 N3 C1 C10 179.6(2) . . . . ?
C4 N3 B1 F1 121.1(2) . . . . ?
C4 N3 B1 F2 -118.8(2) . . . . ?
C4 N3 B1 N2 1.3(3) . . . . ?
C4 C3 C15 C16 -128.1(3) . . . . ?
C4 C3 C15 C20 47.7(3) . . . . ?
C4 C5 C6 N2 1.6(4) . . . . ?
C4 C5 C6 C7 179.9(2) . . . . ?
C5 C6 C7 C8 -177.6(3) . . . . ?
C5 C6 C7 C21 -1.3(4) . . . . ?
C6 N2 C9 C8 1.0(3) . . . . ?
C6 N2 C9 C11 179.1(2) . . . . ?
C6 N2 B1 F1 -117.8(2) . . . . ?
C6 N2 B1 F2 121.9(2) . . . . ?
C6 N2 B1 N3 1.8(3) . . . . ?
C6 C7 C8 C9 -0.2(3) . . . . ?
C6 C7 C8 C27 -175.7(3) . . . . ?
C6 C7 C21 C22 49.3(3) . . . . ?
C6 C7 C21 C26 -126.6(3) . . . . ?
C7 C8 C9 N2 -0.5(3) . . . . ?
C7 C8 C9 C11 -178.5(3) . . . . ?
C7 C8 C27 O3 -161.0(3) . . . . ?
C7 C8 C27 O4 20.9(4) . . . . ?
C7 C21 C22 C23 -174.9(2) . . . . ?
C7 C21 C26 C25 174.6(2) . . . . ?
C8 C7 C21 C22 -135.3(3) . . . . ?
C8 C7 C21 C26 48.8(4) . . . . ?
C9 N2 C6 C5 177.5(2) . . . . ?
C9 N2 C6 C7 -1.1(3) . . . . ?
C9 N2 B1 F1 61.3(3) . . . . ?
C9 N2 B1 F2 -59.0(3) . . . . ?
C9 N2 B1 N3 -179.1(2) . . . . ?
C9 C8 C27 O3 24.2(5) . . . . ?
C9 C8 C27 O4 -154.0(3) . . . . ?
C10 C1 C2 C3 -179.1(3) . . . . ?
C10 C1 C2 C12 -0.7(4) . . . . ?
C12 O2 C13 C14 89.6(3) . . . . ?
C12 C2 C3 C4 -178.5(3) . . . . ?
C12 C2 C3 C15 4.3(5) . . . . ?
C13 O2 C12 O1 6.8(4) . . . . ?
C13 O2 C12 C2 -175.2(2) . . . . ?
C15 C3 C4 N3 178.2(2) . . . . ?
C15 C3 C4 C5 0.6(4) . . . . ?
C15 C16 C17 C18 -1.0(4) . . . . ?
C16 C15 C20 C19 1.9(4) . . . . ?
C16 C17 C18 C19 2.2(4) . . . . ?
C17 C18 C19 C20 -1.3(4) . . . . ?
C18 C19 C20 C15 -0.8(4) . . . . ?
C20 C15 C16 C17 -1.1(4) . . . . ?
C21 C7 C8 C9 -176.2(2) . . . . ?
C21 C7 C8 C27 8.3(5) . . . . ?
C21 C22 C23 C24 0.0(4) . . . . ?
C22 C21 C26 C25 -1.4(4) . . . . ?
C22 C23 C24 C25 -0.9(4) . . . . ?
C23 C24 C25 C26 0.6(4) . . . . ?
C24 C25 C26 C21 0.5(4) . . . . ?
C26 C21 C22 C23 1.1(4) . . . . ?
C27 O4 C28 C29 109.5(4) . . . . ?
C27 C8 C9 N2 175.3(2) . . . . ?
C27 C8 C9 C11 -2.7(4) . . . . ?
C28 O4 C27 O3 4.7(5) . . . . ?
C28 O4 C27 C8 -177.2(3) . . . . ?
B1 N2 C6 C5 -3.2(4) . . . . ?
B1 N2 C6 C7 178.1(2) . . . . ?
B1 N2 C9 C8 -178.3(2) . . . . ?
B1 N2 C9 C11 -0.1(4) . . . . ?
B1 N3 C1 C2 -179.5(2) . . . . ?
B1 N3 C1 C10 -0.5(4) . . . . ?
B1 N3 C4 C3 179.3(2) . . . . ?
B1 N3 C4 C5 -2.9(3) . . . . ?
